data_4133251
loop_
_publ_author_name
'R\"osel, S\"oren'
'Becker, Jonathan'
'Allen, Wesley D.'
'Schreiner, Peter R.'

_publ_section_title
;
 Probing the Delicate Balance between Pauli Repulsion and London
 Dispersion with Triphenylmethyl Derivatives.
;
_journal_issue 43
_journal_name_full 'Journal of the American Chemical Society'
_journal_page_first 14421
_journal_page_last 14432
_journal_paper_doi 10.1021/jacs.8b09145
_journal_volume 140
_journal_year 2018
_chemical_formula_sum 'C114 H158 O3'
_chemical_formula_weight 1576.39
_space_group_crystal_system monoclinic
_space_group_IT_number 15
_space_group_name_Hall '-C 2yc'
_space_group_name_H-M_alt 'C 1 2/c 1'
_atom_sites_solution_hydrogens geom
_atom_sites_solution_primary direct
_atom_sites_solution_secondary difmap
_audit_creation_method SHELXL-2016/6
_cell_angle_alpha 90
_cell_angle_beta 103.3785(19)
_cell_angle_gamma 90
_cell_formula_units_Z 4
_cell_length_a 25.9425(18)
_cell_length_b 15.1325(10)
_cell_length_c 25.2819(17)
_cell_measurement_reflns_used 9851
_cell_measurement_temperature 100(2)
_cell_measurement_theta_max 27.53
_cell_measurement_theta_min 2.41
_cell_volume 9655.7(11)
_computing_cell_refinement 'SAINT 7.46A (Bruker-AXS, 2015)'
_computing_data_collection 'APEX2 v2011.4.0 (Bruker-AXS, 2015)'
_computing_data_reduction 'SAINT 7.46A (Bruker-AXS, 2015)'
_computing_molecular_graphics 'Bruker SHELXTL'
_computing_publication_material 'Bruker SHELXTL'
_computing_structure_refinement 'SHELXL-2016/6 (Sheldrick, 2016)'
_computing_structure_solution 'SHELXT-2015 (Sheldrick, 2015)'
_diffrn_ambient_temperature 100(2)
_diffrn_measured_fraction_theta_full 0.999
_diffrn_measured_fraction_theta_max 0.999
_diffrn_measurement_device_type 'Bruker PHOTON100'
_diffrn_measurement_method '\f and \w scans'
_diffrn_radiation_type MoK\a
_diffrn_radiation_wavelength 0.71073
_diffrn_reflns_av_R_equivalents 0.0478
_diffrn_reflns_av_unetI/netI 0.0096
_diffrn_reflns_Laue_measured_fraction_full 0.999
_diffrn_reflns_Laue_measured_fraction_max 0.999
_diffrn_reflns_limit_h_max 33
_diffrn_reflns_limit_h_min -33
_diffrn_reflns_limit_k_max 19
_diffrn_reflns_limit_k_min -19
_diffrn_reflns_limit_l_max 32
_diffrn_reflns_limit_l_min -32
_diffrn_reflns_number 691323
_diffrn_reflns_point_group_measured_fraction_full 0.999
_diffrn_reflns_point_group_measured_fraction_max 0.999
_diffrn_reflns_theta_full 25.242
_diffrn_reflns_theta_max 27.103
_diffrn_reflns_theta_min 2.142
_diffrn_source 'I\mS micro-focus sealed tube, multilayer optics'
_exptl_absorpt_coefficient_mu 0.062
_exptl_absorpt_correction_T_max 0.7456
_exptl_absorpt_correction_T_min 0.7154
_exptl_absorpt_correction_type multi-scan
_exptl_absorpt_process_details 'SADABS (Sheldrick, 2009)'
_exptl_crystal_colour colourless
_exptl_crystal_density_diffrn 1.084
_exptl_crystal_density_method 'not measured'
_exptl_crystal_description block
_exptl_crystal_F_000 3464
_exptl_crystal_size_max 0.766
_exptl_crystal_size_mid 0.527
_exptl_crystal_size_min 0.350
_refine_diff_density_max 0.723
_refine_diff_density_min -0.713
_refine_diff_density_rms 0.064
_refine_ls_extinction_method none
_refine_ls_goodness_of_fit_ref 1.087
_refine_ls_hydrogen_treatment constr
_refine_ls_matrix_type full
_refine_ls_number_parameters 846
_refine_ls_number_reflns 10665
_refine_ls_number_restraints 4694
_refine_ls_restrained_S_all 1.158
_refine_ls_R_factor_all 0.0686
_refine_ls_R_factor_gt 0.0631
_refine_ls_shift/su_max 0.000
_refine_ls_shift/su_mean 0.000
_refine_ls_structure_factor_coef Fsqd
_refine_ls_weighting_details 'w=1/[\s^2^(Fo^2^)+(0.0741P)^2^+14.3587P] where P=(Fo^2^+2Fc^2^)/3'
_refine_ls_weighting_scheme calc
_refine_ls_wR_factor_gt 0.1626
_refine_ls_wR_factor_ref 0.1668
_reflns_Friedel_coverage 0.000
_reflns_number_gt 9714
_reflns_number_total 10665
_reflns_threshold_expression 'I > 2\s(I)'
_cod_data_source_file D17041.cif
_cod_data_source_block D17041
_cod_original_sg_symbol_H-M 'C 2/c'
_cod_database_code 4133251
_shelx_shelxl_version_number 2016/6
_shelx_space_group_comment
; 
The symmetry employed for this shelxl refinement is uniquely defined 
by the following loop, which should always be used as a source of 
symmetry information in preference to the above space-group names. 
They are only intended as comments. 
;
_shelx_estimated_absorpt_t_min 0.954
_shelx_estimated_absorpt_t_max 0.978

loop_
_space_group_symop_operation_xyz
'x, y, z'
'-x, y, -z+1/2'
'x+1/2, y+1/2, z'
'-x+1/2, y+1/2, -z+1/2'
'-x, -y, -z'
'x, -y, z-1/2'
'-x+1/2, -y+1/2, -z'
'x+1/2, -y+1/2, z-1/2'

loop_
_atom_site_label
_atom_site_type_symbol
_atom_site_fract_x
_atom_site_fract_y
_atom_site_fract_z
_atom_site_U_iso_or_equiv
_atom_site_adp_type
_atom_site_occupancy
_atom_site_site_symmetry_order
_atom_site_calc_flag
_atom_site_refinement_flags_posn
_atom_site_refinement_flags_adp
_atom_site_refinement_flags_occupancy
_atom_site_disorder_assembly
_atom_site_disorder_group
O1 O 0.25675(4) 0.70458(6) 0.49389(4) 0.0155(2) Uani 1 1 d . U . . .
C1 C 0.31222(5) 0.70412(9) 0.49216(5) 0.0142(3) Uani 1 1 d . U . . .
C11 C 0.31796(5) 0.60552(9) 0.48143(5) 0.0151(3) Uani 1 1 d D U . . .
C12 C 0.36334(6) 0.55852(9) 0.50522(6) 0.0168(3) Uani 1 1 d D U . . .
H12 H 0.390913 0.586825 0.530931 0.020 Uiso 1 1 calc R U . . .
C13 C 0.36891(6) 0.47027(10) 0.49181(6) 0.0195(3) Uani 1 1 d D U . . .
C14 C 0.32779(6) 0.42984(10) 0.45418(6) 0.0213(3) Uani 1 1 d D U . . .
H14 H 0.331266 0.369641 0.444922 0.026 Uiso 1 1 calc R U . . .
C15 C 0.28183(6) 0.47545(10) 0.42986(6) 0.0194(3) Uani 1 1 d D U . . .
C16 C 0.27748(6) 0.56356(10) 0.44420(6) 0.0178(3) Uani 1 1 d D U . . .
H16 H 0.246264 0.595605 0.428247 0.021 Uiso 1 1 calc R U . . .
C17 C 0.41922(6) 0.42051(10) 0.51672(7) 0.0230(3) Uani 1 1 d D U . . .
H17 H 0.443510 0.462837 0.540785 0.028 Uiso 1 1 calc R U . . .
C18 C 0.44769(7) 0.38842(12) 0.47366(8) 0.0314(4) Uani 1 1 d D U . . .
H18A H 0.424071 0.348106 0.448170 0.038 Uiso 1 1 calc R U . . .
H18B H 0.455745 0.439667 0.452598 0.038 Uiso 1 1 calc R U . . .
C19 C 0.49916(7) 0.34017(12) 0.49939(9) 0.0362(4) Uani 1 1 d D U . . .
H19A H 0.515682 0.317822 0.470412 0.043 Uiso 1 1 calc R U . . .
H19B H 0.524202 0.381959 0.522146 0.043 Uiso 1 1 calc R U . . .
C20 C 0.48868(7) 0.26333(12) 0.53421(9) 0.0359(4) Uani 1 1 d D U . . .
H20A H 0.522706 0.235106 0.551983 0.043 Uiso 1 1 calc R U . . .
H20B H 0.466551 0.218646 0.510785 0.043 Uiso 1 1 calc R U . . .
C21 C 0.46055(7) 0.29445(13) 0.57744(8) 0.0358(4) Uani 1 1 d D U . . .
H21A H 0.484416 0.333883 0.603321 0.043 Uiso 1 1 calc R U . . .
H21B H 0.452267 0.242730 0.597989 0.043 Uiso 1 1 calc R U . . .
C22 C 0.40930(6) 0.34382(12) 0.55237(7) 0.0287(4) Uani 1 1 d D U . . .
H22A H 0.383642 0.302284 0.530171 0.034 Uiso 1 1 calc R U . . .
H22B H 0.393550 0.366808 0.581752 0.034 Uiso 1 1 calc R U . . .
C23 C 0.23860(6) 0.43347(10) 0.38646(6) 0.0237(3) Uani 1 1 d D U . . .
H23 H 0.250931 0.373167 0.378893 0.028 Uiso 1 1 calc R U . . .
C24 C 0.22969(9) 0.48676(13) 0.33378(7) 0.0384(5) Uani 1 1 d D U . . .
H24A H 0.263191 0.489165 0.321407 0.046 Uiso 1 1 calc R U . . .
H24B H 0.219807 0.548039 0.340945 0.046 Uiso 1 1 calc R U . . .
C25 C 0.18628(10) 0.44698(15) 0.28868(8) 0.0499(6) Uani 1 1 d D U . . .
H25A H 0.180025 0.486127 0.256445 0.060 Uiso 1 1 calc R U . . .
H25B H 0.198206 0.388905 0.277974 0.060 Uiso 1 1 calc R U . . .
C26 C 0.13527(10) 0.43531(15) 0.30663(9) 0.0517(6) Uani 1 1 d D U . . .
H26A H 0.109009 0.405221 0.277557 0.062 Uiso 1 1 calc R U . . .
H26B H 0.120865 0.494024 0.312769 0.062 Uiso 1 1 calc R U . . .
C27 C 0.14374(8) 0.38160(14) 0.35830(9) 0.0434(5) Uani 1 1 d D U . . .
H27A H 0.154549 0.320857 0.351110 0.052 Uiso 1 1 calc R U . . .
H27B H 0.110016 0.377765 0.370157 0.052 Uiso 1 1 calc R U . . .
C28 C 0.18638(7) 0.42302(12) 0.40379(7) 0.0296(4) Uani 1 1 d D U . . .
H28A H 0.174155 0.481651 0.413262 0.035 Uiso 1 1 calc R U . . .
H28B H 0.191981 0.385174 0.436564 0.035 Uiso 1 1 calc R U . . .
C31 C 0.32081(5) 0.76094(9) 0.44455(5) 0.0157(3) Uani 1 1 d . U . . .
C32 C 0.31364(6) 0.85251(10) 0.44535(6) 0.0174(3) Uani 1 1 d . U . . .
H32 H 0.306020 0.879418 0.476628 0.021 Uiso 1 1 calc R U . . .
C33 C 0.31745(6) 0.90494(10) 0.40118(6) 0.0194(3) Uani 1 1 d . U . . .
C34 C 0.33032(6) 0.86477(11) 0.35645(6) 0.0217(3) Uani 1 1 d . U . . .
H34 H 0.332499 0.899882 0.325894 0.026 Uiso 1 1 calc R U . . .
C35 C 0.34004(6) 0.77499(11) 0.35533(6) 0.0212(3) Uani 1 1 d D U . . .
C36 C 0.33498(6) 0.72332(10) 0.39970(6) 0.0191(3) Uani 1 1 d . U . . .
H36 H 0.341312 0.661522 0.399225 0.023 Uiso 1 1 calc R U . . .
C37 C 0.30695(6) 1.00351(10) 0.40118(6) 0.0230(3) Uani 1 1 d . U . . .
H37 H 0.316205 1.029000 0.368078 0.028 Uiso 1 1 calc R U . . .
C38 C 0.34139(7) 1.04968(11) 0.45073(7) 0.0304(4) Uani 1 1 d . U . . .
H38A H 0.379210 1.039736 0.451216 0.037 Uiso 1 1 calc R U . . .
H38B H 0.334315 1.023587 0.484258 0.037 Uiso 1 1 calc R U . . .
C39 C 0.33043(9) 1.14932(12) 0.45010(9) 0.0414(5) Uani 1 1 d . U . . .
H39A H 0.351480 1.176134 0.483980 0.050 Uiso 1 1 calc R U . . .
H39B H 0.341819 1.176639 0.419089 0.050 Uiso 1 1 calc R U . . .
C40 C 0.27220(9) 1.16871(13) 0.44529(8) 0.0421(5) Uani 1 1 d . U . . .
H40A H 0.261892 1.148311 0.478593 0.051 Uiso 1 1 calc R U . . .
H40B H 0.266245 1.233312 0.442121 0.051 Uiso 1 1 calc R U . . .
C41 C 0.23788(8) 1.12321(13) 0.39622(8) 0.0369(4) Uani 1 1 d . U . . .
H41A H 0.245299 1.148533 0.362642 0.044 Uiso 1 1 calc R U . . .
H41B H 0.200080 1.133957 0.395508 0.044 Uiso 1 1 calc R U . . .
C42 C 0.24836(7) 1.02350(12) 0.39760(8) 0.0306(4) Uani 1 1 d . U . . .
H42A H 0.237743 0.997311 0.429361 0.037 Uiso 1 1 calc R U . . .
H42B H 0.226552 0.995972 0.364347 0.037 Uiso 1 1 calc R U . . .
C43 C 0.35685(15) 0.7349(3) 0.30752(14) 0.0187(7) Uani 0.801(13) 1 d D U P A 1
H43 H 0.349062 0.778925 0.277195 0.022 Uiso 0.801(13) 1 calc R U P A 1
C44 C 0.41716(16) 0.7227(4) 0.3242(2) 0.0399(8) Uani 0.801(13) 1 d D U P A 1
H44A H 0.425862 0.678268 0.353669 0.048 Uiso 0.801(13) 1 calc R U P A 1
H44B H 0.433885 0.779310 0.338601 0.048 Uiso 0.801(13) 1 calc R U P A 1
C45 C 0.44017(17) 0.6925(5) 0.2760(2) 0.0547(12) Uani 0.801(13) 1 d D U P A 1
H45A H 0.434546 0.739136 0.247806 0.066 Uiso 0.801(13) 1 calc R U P A 1
H45B H 0.478765 0.682352 0.288658 0.066 Uiso 0.801(13) 1 calc R U P A 1
C46 C 0.4131(3) 0.6077(4) 0.25210(18) 0.0509(12) Uani 0.801(13) 1 d D U P A 1
H46A H 0.425723 0.591595 0.219315 0.061 Uiso 0.801(13) 1 calc R U P A 1
H46B H 0.422946 0.559370 0.278907 0.061 Uiso 0.801(13) 1 calc R U P A 1
C47 C 0.3539(2) 0.6170(4) 0.23712(19) 0.0434(11) Uani 0.801(13) 1 d D U P A 1
H47A H 0.337877 0.559398 0.223919 0.052 Uiso 0.801(13) 1 calc R U P A 1
H47B H 0.343841 0.660223 0.207109 0.052 Uiso 0.801(13) 1 calc R U P A 1
C48 C 0.33192(19) 0.6476(3) 0.2854(2) 0.0316(9) Uani 0.801(13) 1 d D U P A 1
H48A H 0.293005 0.654657 0.273632 0.038 Uiso 0.801(13) 1 calc R U P A 1
H48B H 0.339479 0.602339 0.314441 0.038 Uiso 0.801(13) 1 calc R U P A 1
C43A C 0.3687(7) 0.7358(14) 0.3104(8) 0.035(3) Uani 0.199(13) 1 d D U P A 2
H43A H 0.365525 0.782424 0.281770 0.042 Uiso 0.199(13) 1 calc R U P A 2
C44A C 0.4237(7) 0.7059(18) 0.3218(9) 0.0399(8) Uani 0.199(13) 1 d D U P A 2
H44C H 0.430804 0.666162 0.353813 0.048 Uiso 0.199(13) 1 calc R U P A 2
H44D H 0.447820 0.757293 0.330184 0.048 Uiso 0.199(13) 1 calc R U P A 2
C45A C 0.4333(6) 0.6572(12) 0.2726(5) 0.029(3) Uani 0.199(13) 1 d D U P A 2
H45C H 0.469266 0.631161 0.282081 0.035 Uiso 0.199(13) 1 calc R U P A 2
H45D H 0.432452 0.700510 0.243024 0.035 Uiso 0.199(13) 1 calc R U P A 2
C46A C 0.3934(8) 0.5838(11) 0.2512(6) 0.039(3) Uani 0.199(13) 1 d D U P A 2
H46C H 0.401122 0.558682 0.217747 0.046 Uiso 0.199(13) 1 calc R U P A 2
H46D H 0.397652 0.536058 0.278653 0.046 Uiso 0.199(13) 1 calc R U P A 2
C47A C 0.3379(7) 0.6156(14) 0.2391(7) 0.038(3) Uani 0.199(13) 1 d D U P A 2
H47C H 0.313386 0.564588 0.231556 0.046 Uiso 0.199(13) 1 calc R U P A 2
H47D H 0.331154 0.653726 0.206407 0.046 Uiso 0.199(13) 1 calc R U P A 2
C48A C 0.3277(7) 0.6684(15) 0.2880(9) 0.037(3) Uani 0.199(13) 1 d D U P A 2
H48C H 0.292990 0.698403 0.276662 0.044 Uiso 0.199(13) 1 calc R U P A 2
H48D H 0.325350 0.626340 0.317320 0.044 Uiso 0.199(13) 1 calc R U P A 2
C51 C 0.3462(6) 0.7321(8) 0.5467(6) 0.0140(5) Uani 0.389(3) 1 d D U P B 1
C52 C 0.3274(5) 0.7122(8) 0.5929(5) 0.0153(9) Uani 0.389(3) 1 d D U P B 1
H52 H 0.295349 0.679979 0.589276 0.018 Uiso 0.389(3) 1 calc R U P B 1
C53 C 0.3551(6) 0.7393(11) 0.6436(5) 0.021(2) Uani 0.389(3) 1 d D U P B 1
C54 C 0.4017(5) 0.7886(9) 0.6479(6) 0.0230(11) Uani 0.389(3) 1 d D U P B 1
H54 H 0.421042 0.806456 0.682889 0.028 Uiso 0.389(3) 1 calc R U P B 1
C55 C 0.4206(8) 0.8125(15) 0.6024(6) 0.0196(10) Uani 0.389(3) 1 d D U P B 1
C56 C 0.3931(11) 0.779(2) 0.5518(7) 0.0159(7) Uani 0.389(3) 1 d D U P B 1
H56 H 0.406993 0.787679 0.520630 0.019 Uiso 0.389(3) 1 calc R U P B 1
C57 C 0.3348(4) 0.7140(6) 0.6941(3) 0.0247(16) Uani 0.389(3) 1 d D U P B 1
H57 H 0.297668 0.691846 0.681076 0.030 Uiso 0.389(3) 1 calc R U P B 1
C58 C 0.3658(3) 0.6428(5) 0.7248(3) 0.0400(17) Uani 0.389(3) 1 d D U P B 1
H58A H 0.403065 0.662284 0.737566 0.048 Uiso 0.389(3) 1 calc R U P B 1
H58B H 0.365303 0.590992 0.700810 0.048 Uiso 0.389(3) 1 calc R U P B 1
C59 C 0.3438(4) 0.6159(5) 0.7742(3) 0.0515(19) Uani 0.389(3) 1 d D U P B 1
H59A H 0.306628 0.595862 0.761519 0.062 Uiso 0.389(3) 1 calc R U P B 1
H59B H 0.364814 0.566192 0.793516 0.062 Uiso 0.389(3) 1 calc R U P B 1
C60 C 0.3460(7) 0.6935(9) 0.8128(5) 0.046(2) Uani 0.389(3) 1 d D U P B 1
H60A H 0.331012 0.676159 0.843896 0.056 Uiso 0.389(3) 1 calc R U P B 1
H60B H 0.383303 0.711840 0.827160 0.056 Uiso 0.389(3) 1 calc R U P B 1
C61 C 0.3144(4) 0.7697(6) 0.7822(4) 0.039(2) Uani 0.389(3) 1 d D U P B 1
H61A H 0.317885 0.821631 0.806598 0.047 Uiso 0.389(3) 1 calc R U P B 1
H61B H 0.276522 0.752983 0.772122 0.047 Uiso 0.389(3) 1 calc R U P B 1
C62 C 0.3325(5) 0.7962(6) 0.7298(4) 0.032(2) Uani 0.389(3) 1 d D U P B 1
H62A H 0.307469 0.839901 0.708914 0.038 Uiso 0.389(3) 1 calc R U P B 1
H62B H 0.368017 0.823997 0.739905 0.038 Uiso 0.389(3) 1 calc R U P B 1
C63 C 0.4690(6) 0.8689(9) 0.6017(6) 0.025(2) Uani 0.389(3) 1 d D U P B 1
H63 H 0.492109 0.832244 0.583744 0.030 Uiso 0.389(3) 1 calc R U P B 1
C64 C 0.5028(4) 0.8936(5) 0.6572(5) 0.0373(19) Uani 0.389(3) 1 d D U P B 1
H64A H 0.515545 0.839301 0.677892 0.045 Uiso 0.389(3) 1 calc R U P B 1
H64B H 0.481126 0.927339 0.677723 0.045 Uiso 0.389(3) 1 calc R U P B 1
C65 C 0.5515(5) 0.9512(8) 0.6507(6) 0.052(2) Uani 0.389(3) 1 d D U P B 1
H65A H 0.572341 0.969074 0.687057 0.063 Uiso 0.389(3) 1 calc R U P B 1
H65B H 0.574771 0.915562 0.633004 0.063 Uiso 0.389(3) 1 calc R U P B 1
C66 C 0.5334(5) 1.0328(6) 0.6170(4) 0.054(2) Uani 0.389(3) 1 d D U P B 1
H66A H 0.564697 1.067712 0.613373 0.065 Uiso 0.389(3) 1 calc R U P B 1
H66B H 0.511612 1.069956 0.635533 0.065 Uiso 0.389(3) 1 calc R U P B 1
C67 C 0.5014(4) 1.0075(7) 0.5612(4) 0.047(2) Uani 0.389(3) 1 d D U P B 1
H67A H 0.524039 0.974472 0.541448 0.056 Uiso 0.389(3) 1 calc R U P B 1
H67B H 0.488686 1.061662 0.540150 0.056 Uiso 0.389(3) 1 calc R U P B 1
C68 C 0.4538(4) 0.9503(7) 0.5657(4) 0.034(2) Uani 0.389(3) 1 d D U P B 1
H68A H 0.428824 0.986722 0.580688 0.040 Uiso 0.389(3) 1 calc R U P B 1
H68B H 0.435146 0.930847 0.528885 0.040 Uiso 0.389(3) 1 calc R U P B 1
C51A C 0.3434(7) 0.7370(8) 0.5458(7) 0.0140(5) Uani 0.333(3) 1 d D U P B 2
C52A C 0.3262(6) 0.7264(9) 0.5938(6) 0.0153(9) Uani 0.333(3) 1 d D U P B 2
H52A H 0.293706 0.696721 0.592841 0.018 Uiso 0.333(3) 1 calc R U P B 2
C53A C 0.3559(6) 0.7585(8) 0.6432(4) 0.0191(18) Uani 0.333(3) 1 d D U P B 2
C54A C 0.4031(6) 0.8020(11) 0.6445(7) 0.0230(11) Uani 0.333(3) 1 d D U P B 2
H54A H 0.421845 0.829357 0.677161 0.028 Uiso 0.333(3) 1 calc R U P B 2
C55A C 0.4232(8) 0.8058(15) 0.5979(7) 0.0196(10) Uani 0.333(3) 1 d D U P B 2
C56A C 0.3915(11) 0.779(3) 0.5483(8) 0.0159(7) Uani 0.333(3) 1 d D U P B 2
H56A H 0.402920 0.789196 0.515805 0.019 Uiso 0.333(3) 1 calc R U P B 2
C57A C 0.3344(4) 0.7478(5) 0.6941(3) 0.0264(15) Uani 0.333(3) 1 d D U P B 2
H57A H 0.297933 0.773393 0.683613 0.032 Uiso 0.333(3) 1 calc R U P B 2
C58A C 0.3612(3) 0.8002(4) 0.7417(2) 0.0306(13) Uani 0.333(3) 1 d D U P B 2
H58C H 0.361421 0.863122 0.731125 0.037 Uiso 0.333(3) 1 calc R U P B 2
H58D H 0.398491 0.780400 0.753546 0.037 Uiso 0.333(3) 1 calc R U P B 2
C59A C 0.3347(4) 0.7916(5) 0.7887(3) 0.0399(17) Uani 0.333(3) 1 d D U P B 2
H59C H 0.298862 0.817949 0.778561 0.048 Uiso 0.333(3) 1 calc R U P B 2
H59D H 0.355497 0.824265 0.820452 0.048 Uiso 0.333(3) 1 calc R U P B 2
C60A C 0.3305(6) 0.6944(9) 0.8037(5) 0.060(3) Uani 0.333(3) 1 d D U P B 2
H60C H 0.366534 0.669937 0.817618 0.072 Uiso 0.333(3) 1 calc R U P B 2
H60D H 0.311104 0.689707 0.832980 0.072 Uiso 0.333(3) 1 calc R U P B 2
C61A C 0.3024(4) 0.6417(5) 0.7556(3) 0.0526(17) Uani 0.333(3) 1 d D U P B 2
H61C H 0.264855 0.660431 0.745808 0.063 Uiso 0.333(3) 1 calc R U P B 2
H61D H 0.303213 0.578640 0.766246 0.063 Uiso 0.333(3) 1 calc R U P B 2
C62A C 0.3253(2) 0.6501(4) 0.7057(2) 0.0279(11) Uani 0.333(3) 1 d D U P B 2
H62C H 0.300583 0.623517 0.673962 0.033 Uiso 0.333(3) 1 calc R U P B 2
H62D H 0.359322 0.617727 0.711789 0.033 Uiso 0.333(3) 1 calc R U P B 2
C63A C 0.4722(6) 0.8615(10) 0.5980(6) 0.022(2) Uani 0.333(3) 1 d D U P B 2
H63A H 0.487280 0.838776 0.567664 0.026 Uiso 0.333(3) 1 calc R U P B 2
C64A C 0.5152(5) 0.8544(7) 0.6483(5) 0.059(3) Uani 0.333(3) 1 d D U P B 2
H64C H 0.535118 0.799274 0.646069 0.071 Uiso 0.333(3) 1 calc R U P B 2
H64D H 0.498535 0.848258 0.679614 0.071 Uiso 0.333(3) 1 calc R U P B 2
C65A C 0.5559(6) 0.9322(8) 0.6607(6) 0.047(2) Uani 0.333(3) 1 d D U P B 2
H65C H 0.568740 0.936894 0.700683 0.056 Uiso 0.333(3) 1 calc R U P B 2
H65D H 0.586664 0.916733 0.645654 0.056 Uiso 0.333(3) 1 calc R U P B 2
C66A C 0.5357(5) 1.0230(8) 0.6388(6) 0.050(2) Uani 0.333(3) 1 d D U P B 2
H66C H 0.515324 1.050003 0.663270 0.060 Uiso 0.333(3) 1 calc R U P B 2
H66D H 0.566265 1.061877 0.638226 0.060 Uiso 0.333(3) 1 calc R U P B 2
C67A C 0.5009(5) 1.0159(9) 0.5821(5) 0.043(3) Uani 0.333(3) 1 d D U P B 2
H67C H 0.521648 0.991651 0.557181 0.051 Uiso 0.333(3) 1 calc R U P B 2
H67D H 0.488002 1.075297 0.568921 0.051 Uiso 0.333(3) 1 calc R U P B 2
C68A C 0.4535(5) 0.9552(9) 0.5826(5) 0.033(3) Uani 0.333(3) 1 d D U P B 2
H68C H 0.433891 0.977940 0.608972 0.039 Uiso 0.333(3) 1 calc R U P B 2
H68D H 0.429146 0.955065 0.546128 0.039 Uiso 0.333(3) 1 calc R U P B 2
C51B C 0.3484(7) 0.7342(9) 0.5488(7) 0.0140(5) Uani 0.278(3) 1 d D U P B 3
C52B C 0.3348(6) 0.7078(11) 0.5970(6) 0.0153(9) Uani 0.278(3) 1 d D U P B 3
H52B H 0.304195 0.672523 0.595232 0.018 Uiso 0.278(3) 1 calc R U P B 3
C53B C 0.3657(5) 0.7327(12) 0.6474(5) 0.020(2) Uani 0.278(3) 1 d D U P B 3
C54B C 0.4110(5) 0.7816(11) 0.6493(7) 0.0230(11) Uani 0.278(3) 1 d D U P B 3
H54B H 0.433469 0.795159 0.683681 0.028 Uiso 0.278(3) 1 calc R U P B 3
C55B C 0.4251(9) 0.8119(18) 0.6022(8) 0.0196(10) Uani 0.278(3) 1 d D U P B 3
C56B C 0.3937(11) 0.785(2) 0.5523(8) 0.0159(7) Uani 0.278(3) 1 d D U P B 3
H56B H 0.403605 0.801680 0.519844 0.019 Uiso 0.278(3) 1 calc R U P B 3
C57B C 0.3484(5) 0.7062(10) 0.6991(4) 0.032(2) Uani 0.278(3) 1 d D U P B 3
H57B H 0.317905 0.665544 0.685251 0.038 Uiso 0.278(3) 1 calc R U P B 3
C58B C 0.3856(4) 0.6506(7) 0.7376(4) 0.033(2) Uani 0.278(3) 1 d D U P B 3
H58E H 0.419605 0.682579 0.749473 0.039 Uiso 0.278(3) 1 calc R U P B 3
H58F H 0.392593 0.596137 0.718662 0.039 Uiso 0.278(3) 1 calc R U P B 3
C59B C 0.3655(5) 0.6245(7) 0.7881(4) 0.040(2) Uani 0.278(3) 1 d D U P B 3
H59E H 0.334914 0.583986 0.777307 0.048 Uiso 0.278(3) 1 calc R U P B 3
H59F H 0.393882 0.593100 0.814234 0.048 Uiso 0.278(3) 1 calc R U P B 3
C60B C 0.3489(10) 0.7067(13) 0.8151(6) 0.049(3) Uani 0.278(3) 1 d D U P B 3
H60E H 0.337423 0.689982 0.848457 0.059 Uiso 0.278(3) 1 calc R U P B 3
H60F H 0.378992 0.748277 0.825177 0.059 Uiso 0.278(3) 1 calc R U P B 3
C61B C 0.3034(6) 0.7497(10) 0.7746(6) 0.052(3) Uani 0.278(3) 1 d D U P B 3
H61E H 0.289726 0.800528 0.791902 0.062 Uiso 0.278(3) 1 calc R U P B 3
H61F H 0.274209 0.706683 0.763141 0.062 Uiso 0.278(3) 1 calc R U P B 3
C62B C 0.3230(7) 0.7822(9) 0.7236(6) 0.037(3) Uani 0.278(3) 1 d D U P B 3
H62E H 0.292617 0.805825 0.696020 0.044 Uiso 0.278(3) 1 calc R U P B 3
H62F H 0.349104 0.830433 0.734400 0.044 Uiso 0.278(3) 1 calc R U P B 3
C63B C 0.4726(6) 0.8713(10) 0.6063(8) 0.026(2) Uani 0.278(3) 1 d D U P B 3
H63B H 0.491668 0.854814 0.577577 0.031 Uiso 0.278(3) 1 calc R U P B 3
C64B C 0.5117(5) 0.8706(8) 0.6622(6) 0.030(2) Uani 0.278(3) 1 d D U P B 3
H64E H 0.517111 0.810176 0.677518 0.036 Uiso 0.278(3) 1 calc R U P B 3
H64F H 0.499894 0.910030 0.688336 0.036 Uiso 0.278(3) 1 calc R U P B 3
C65B C 0.5644(4) 0.9080(7) 0.6457(6) 0.056(3) Uani 0.278(3) 1 d D U P B 3
H65E H 0.597117 0.893225 0.673180 0.067 Uiso 0.278(3) 1 calc R U P B 3
H65F H 0.567408 0.886966 0.609440 0.067 Uiso 0.278(3) 1 calc R U P B 3
C66B C 0.5511(5) 1.0057(9) 0.6456(7) 0.053(3) Uani 0.278(3) 1 d D U P B 3
H66E H 0.542856 1.021655 0.680756 0.064 Uiso 0.278(3) 1 calc R U P B 3
H66F H 0.582130 1.040844 0.641635 0.064 Uiso 0.278(3) 1 calc R U P B 3
C67B C 0.5048(6) 1.0275(9) 0.6003(5) 0.045(3) Uani 0.278(3) 1 d D U P B 3
H67E H 0.515125 1.020470 0.565246 0.054 Uiso 0.278(3) 1 calc R U P B 3
H67F H 0.494860 1.090117 0.603541 0.054 Uiso 0.278(3) 1 calc R U P B 3
C68B C 0.4565(5) 0.9689(8) 0.6002(5) 0.037(2) Uani 0.278(3) 1 d D U P B 3
H68E H 0.440427 0.986413 0.630504 0.044 Uiso 0.278(3) 1 calc R U P B 3
H68F H 0.429700 0.977389 0.565713 0.044 Uiso 0.278(3) 1 calc R U P B 3
O1S O 0.500000 0.56353(18) 0.750000 0.0646(7) Uani 1 2 d S TU P . .
C1S C 0.4931(2) 0.6095(3) 0.70218(13) 0.1014(13) Uani 1 1 d . U . . .
H1SA H 0.525382 0.645244 0.703553 0.122 Uiso 1 1 calc R U . . .
H1SB H 0.463324 0.651161 0.700109 0.122 Uiso 1 1 calc R U . . .
C2S C 0.4830(2) 0.5590(3) 0.65345(13) 0.1055(14) Uani 1 1 d . U . . .
H2SC H 0.481184 0.496396 0.655064 0.127 Uiso 1 1 calc R U . . .
H2SD H 0.477927 0.587893 0.619275 0.127 Uiso 1 1 calc R U . . .

loop_
_atom_site_aniso_label
_atom_site_aniso_U_11
_atom_site_aniso_U_22
_atom_site_aniso_U_33
_atom_site_aniso_U_23
_atom_site_aniso_U_13
_atom_site_aniso_U_12
O1 0.0165(5) 0.0108(5) 0.0216(5) -0.0045(4) 0.0096(4) 0.0011(4)
C1 0.0145(6) 0.0150(6) 0.0147(6) -0.0020(5) 0.0066(5) 0.0008(5)
C11 0.0179(7) 0.0145(6) 0.0149(6) -0.0026(5) 0.0081(5) 0.0001(5)
C12 0.0155(6) 0.0175(7) 0.0185(7) -0.0032(5) 0.0059(5) -0.0009(5)
C13 0.0173(7) 0.0179(7) 0.0246(7) -0.0026(6) 0.0073(6) 0.0016(5)
C14 0.0224(7) 0.0159(7) 0.0269(8) -0.0069(6) 0.0084(6) 0.0014(5)
C15 0.0197(7) 0.0197(7) 0.0195(7) -0.0062(5) 0.0059(5) -0.0014(5)
C16 0.0178(7) 0.0195(7) 0.0164(6) -0.0032(5) 0.0042(5) 0.0026(5)
C17 0.0172(7) 0.0178(7) 0.0339(8) -0.0047(6) 0.0057(6) 0.0023(6)
C18 0.0280(8) 0.0270(8) 0.0442(10) 0.0044(7) 0.0188(8) 0.0095(7)
C19 0.0266(9) 0.0298(9) 0.0565(12) 0.0024(8) 0.0188(8) 0.0101(7)
C20 0.0276(9) 0.0237(8) 0.0563(12) 0.0030(8) 0.0095(8) 0.0091(7)
C21 0.0265(9) 0.0355(10) 0.0446(11) 0.0114(8) 0.0063(8) 0.0084(7)
C22 0.0212(8) 0.0304(9) 0.0349(9) 0.0044(7) 0.0073(7) 0.0048(6)
C23 0.0271(8) 0.0193(7) 0.0228(7) -0.0089(6) 0.0021(6) -0.0018(6)
C24 0.0585(12) 0.0356(10) 0.0189(8) -0.0086(7) 0.0047(8) -0.0158(9)
C25 0.0792(16) 0.0373(11) 0.0221(9) -0.0100(8) -0.0109(9) -0.0085(10)
C26 0.0522(13) 0.0399(11) 0.0457(12) -0.0116(9) -0.0238(10) -0.0011(10)
C27 0.0312(10) 0.0378(10) 0.0531(12) -0.0094(9) -0.0066(9) -0.0099(8)
C28 0.0258(8) 0.0305(9) 0.0300(8) -0.0036(7) 0.0017(7) -0.0065(7)
C31 0.0143(6) 0.0193(7) 0.0141(6) -0.0006(5) 0.0047(5) -0.0006(5)
C32 0.0179(7) 0.0206(7) 0.0153(6) -0.0011(5) 0.0069(5) -0.0009(5)
C33 0.0185(7) 0.0219(7) 0.0176(7) 0.0026(5) 0.0039(5) -0.0015(6)
C34 0.0236(7) 0.0274(8) 0.0148(7) 0.0040(6) 0.0057(6) -0.0016(6)
C35 0.0206(7) 0.0288(8) 0.0155(7) -0.0008(6) 0.0069(5) 0.0004(6)
C36 0.0197(7) 0.0214(7) 0.0180(7) -0.0018(5) 0.0080(5) 0.0006(5)
C37 0.0286(8) 0.0212(7) 0.0203(7) 0.0059(6) 0.0082(6) 0.0000(6)
C38 0.0356(9) 0.0212(8) 0.0323(9) 0.0014(7) 0.0036(7) -0.0015(7)
C39 0.0566(12) 0.0212(8) 0.0443(11) -0.0002(8) 0.0077(9) -0.0022(8)
C40 0.0671(14) 0.0253(9) 0.0377(10) 0.0062(8) 0.0196(10) 0.0139(9)
C41 0.0415(10) 0.0333(10) 0.0395(10) 0.0146(8) 0.0165(8) 0.0143(8)
C42 0.0286(9) 0.0293(9) 0.0341(9) 0.0082(7) 0.0074(7) 0.0047(7)
C43 0.0155(14) 0.0287(12) 0.0131(10) 0.0052(9) 0.0057(9) 0.0083(10)
C44 0.0240(13) 0.062(3) 0.0394(12) -0.0133(13) 0.0182(10) 0.0078(13)
C45 0.0417(17) 0.069(3) 0.062(2) -0.025(2) 0.0302(15) 0.0020(19)
C46 0.062(3) 0.057(3) 0.0415(17) -0.0114(18) 0.027(2) 0.022(2)
C47 0.062(3) 0.0496(17) 0.0251(14) -0.0164(12) 0.0227(18) 0.000(2)
C48 0.0423(17) 0.0314(18) 0.0215(13) -0.0145(12) 0.0080(11) -0.0007(13)
C43A 0.034(5) 0.051(6) 0.026(5) -0.017(4) 0.020(4) -0.007(4)
C44A 0.0240(13) 0.062(3) 0.0394(12) -0.0133(13) 0.0182(10) 0.0078(13)
C45A 0.034(5) 0.037(6) 0.022(4) 0.000(4) 0.018(4) 0.018(4)
C46A 0.045(7) 0.048(6) 0.025(4) -0.006(4) 0.012(5) 0.006(5)
C47A 0.041(6) 0.053(6) 0.026(5) 0.006(4) 0.017(5) 0.018(5)
C48A 0.040(5) 0.048(7) 0.024(5) -0.011(5) 0.011(4) 0.007(5)
C51 0.0160(13) 0.0122(8) 0.0143(9) -0.0019(7) 0.0044(8) 0.0019(7)
C52 0.0158(18) 0.015(2) 0.0158(10) -0.0021(14) 0.0051(11) 0.0010(18)
C53 0.015(3) 0.029(5) 0.021(3) -0.001(3) 0.007(2) -0.004(3)
C54 0.0214(18) 0.029(3) 0.0170(13) -0.0074(16) 0.0006(14) -0.0008(19)
C55 0.0173(16) 0.0177(17) 0.0231(14) -0.0068(11) 0.0038(10) -0.0006(13)
C56 0.0170(10) 0.0147(19) 0.0164(13) -0.0012(13) 0.0050(10) 0.0010(10)
C57 0.024(3) 0.039(4) 0.012(2) -0.008(3) 0.005(2) -0.012(3)
C58 0.062(5) 0.033(3) 0.034(4) 0.001(3) 0.030(3) -0.003(3)
C59 0.087(5) 0.042(3) 0.038(4) 0.004(3) 0.041(4) -0.007(4)
C60 0.070(5) 0.051(4) 0.022(4) 0.008(3) 0.019(4) -0.012(4)
C61 0.059(5) 0.043(4) 0.022(3) -0.012(3) 0.023(3) -0.009(3)
C62 0.032(4) 0.036(3) 0.030(3) -0.008(3) 0.014(3) -0.005(3)
C63 0.017(3) 0.025(4) 0.030(4) -0.008(3) 0.000(3) -0.001(3)
C64 0.027(3) 0.025(4) 0.051(3) -0.011(3) -0.009(3) -0.004(3)
C65 0.034(3) 0.040(5) 0.069(5) 0.003(4) -0.017(3) -0.023(4)
C66 0.043(4) 0.032(3) 0.076(5) 0.007(4) -0.009(4) -0.022(3)
C67 0.033(3) 0.029(3) 0.069(5) 0.010(4) -0.007(4) -0.016(2)
C68 0.021(3) 0.021(3) 0.054(5) 0.004(3) -0.001(3) -0.002(2)
C51A 0.0160(13) 0.0122(8) 0.0143(9) -0.0019(7) 0.0044(8) 0.0019(7)
C52A 0.0158(18) 0.015(2) 0.0158(10) -0.0021(14) 0.0051(11) 0.0010(18)
C53A 0.023(3) 0.024(4) 0.011(2) -0.004(3) 0.005(2) 0.004(3)
C54A 0.0214(18) 0.029(3) 0.0170(13) -0.0074(16) 0.0006(14) -0.0008(19)
C55A 0.0173(16) 0.0177(17) 0.0231(14) -0.0068(11) 0.0038(10) -0.0006(13)
C56A 0.0170(10) 0.0147(19) 0.0164(13) -0.0012(13) 0.0050(10) 0.0010(10)
C57A 0.029(3) 0.031(3) 0.021(3) -0.008(3) 0.010(2) -0.010(3)
C58A 0.045(4) 0.033(3) 0.016(2) -0.0054(19) 0.012(2) -0.014(3)
C59A 0.055(4) 0.044(4) 0.029(3) -0.018(3) 0.026(3) -0.022(3)
C60A 0.086(6) 0.069(5) 0.035(4) 0.002(4) 0.033(4) -0.022(5)
C61A 0.081(4) 0.053(3) 0.035(3) -0.004(3) 0.037(3) -0.030(3)
C62A 0.037(3) 0.031(3) 0.020(2) 0.0001(19) 0.015(2) -0.011(2)
C63A 0.019(3) 0.016(3) 0.029(4) -0.008(3) 0.002(3) -0.002(3)
C64A 0.039(4) 0.052(5) 0.070(5) 0.023(4) -0.019(4) -0.025(4)
C65A 0.039(5) 0.036(5) 0.058(5) -0.001(4) -0.003(4) -0.016(4)
C66A 0.031(5) 0.044(4) 0.068(6) 0.008(4) -0.004(5) -0.022(4)
C67A 0.037(4) 0.026(4) 0.061(6) 0.001(5) 0.003(5) -0.014(3)
C68A 0.024(3) 0.022(4) 0.049(7) -0.005(5) 0.003(5) -0.007(3)
C51B 0.0160(13) 0.0122(8) 0.0143(9) -0.0019(7) 0.0044(8) 0.0019(7)
C52B 0.0158(18) 0.015(2) 0.0158(10) -0.0021(14) 0.0051(11) 0.0010(18)
C53B 0.024(4) 0.025(4) 0.009(3) -0.003(3) 0.001(3) 0.007(3)
C54B 0.0214(18) 0.029(3) 0.0170(13) -0.0074(16) 0.0006(14) -0.0008(19)
C55B 0.0173(16) 0.0177(17) 0.0231(14) -0.0068(11) 0.0038(10) -0.0006(13)
C56B 0.0170(10) 0.0147(19) 0.0164(13) -0.0012(13) 0.0050(10) 0.0010(10)
C57B 0.039(5) 0.043(4) 0.015(3) 0.002(3) 0.012(3) 0.012(4)
C58B 0.046(5) 0.031(4) 0.021(4) 0.006(3) 0.009(3) -0.003(3)
C59B 0.069(5) 0.032(4) 0.024(4) 0.005(3) 0.019(4) -0.010(4)
C60B 0.075(6) 0.051(5) 0.029(4) -0.008(4) 0.024(4) -0.008(5)
C61B 0.065(6) 0.069(6) 0.025(4) -0.016(4) 0.018(4) 0.017(5)
C62B 0.042(6) 0.046(5) 0.026(4) -0.010(4) 0.013(4) -0.001(4)
C63B 0.017(4) 0.023(4) 0.038(5) -0.007(4) 0.007(4) -0.007(3)
C64B 0.028(4) 0.027(5) 0.031(4) -0.017(3) -0.001(3) -0.007(4)
C65B 0.026(4) 0.045(5) 0.080(6) 0.023(5) -0.022(4) -0.019(4)
C66B 0.032(5) 0.049(5) 0.069(5) -0.002(5) -0.007(4) -0.028(4)
C67B 0.032(4) 0.027(4) 0.070(6) 0.004(4) -0.001(5) -0.012(3)
C68B 0.031(4) 0.020(4) 0.056(6) -0.001(4) 0.005(4) -0.003(3)
O1S 0.0854(19) 0.0644(16) 0.0459(13) 0.000 0.0191(13) 0.000
C1S 0.158(4) 0.082(2) 0.0514(17) 0.0135(16) -0.001(2) -0.008(2)
C2S 0.177(4) 0.097(3) 0.0446(16) 0.0077(16) 0.031(2) 0.018(3)

loop_
_atom_type_symbol
_atom_type_description
_atom_type_scat_dispersion_real
_atom_type_scat_dispersion_imag
_atom_type_scat_source
C C 0.0033 0.0016 'International Tables Vol C Tables 4.2.6.8 and 6.1.1.4'
H H 0.0000 0.0000 'International Tables Vol C Tables 4.2.6.8 and 6.1.1.4'
O O 0.0106 0.0060 'International Tables Vol C Tables 4.2.6.8 and 6.1.1.4'

loop_
_geom_angle_atom_site_label_1
_geom_angle_atom_site_label_2
_geom_angle_atom_site_label_3
_geom_angle
_geom_angle_site_symmetry_1
_geom_angle_site_symmetry_3
C1 O1 O1 107.30(11) . 7_566
O1 C1 C51A 107.6(7) . .
O1 C1 C51 110.2(6) . .
O1 C1 C11 98.51(10) . .
C51A C1 C11 115.6(4) . .
C51 C1 C11 111.9(4) . .
O1 C1 C31 110.23(11) . .
C51A C1 C31 112.2(7) . .
C51 C1 C31 113.4(6) . .
C11 C1 C31 111.65(11) . .
O1 C1 C51B 110.8(6) . .
C11 C1 C51B 112.2(4) . .
C31 C1 C51B 112.6(7) . .
C12 C11 C16 119.43(13) . .
C12 C11 C1 122.04(12) . .
C16 C11 C1 118.43(12) . .
C11 C12 C13 120.73(13) . .
C11 C12 H12 119.6 . .
C13 C12 H12 119.6 . .
C12 C13 C14 118.69(13) . .
C12 C13 C17 120.25(13) . .
C14 C13 C17 121.04(13) . .
C15 C14 C13 121.69(13) . .
C15 C14 H14 119.2 . .
C13 C14 H14 119.2 . .
C14 C15 C16 118.19(13) . .
C14 C15 C23 121.80(13) . .
C16 C15 C23 119.92(13) . .
C11 C16 C15 121.27(13) . .
C11 C16 H16 119.4 . .
C15 C16 H16 119.4 . .
C13 C17 C22 112.15(13) . .
C13 C17 C18 111.96(14) . .
C22 C17 C18 110.72(13) . .
C13 C17 H17 107.2 . .
C22 C17 H17 107.2 . .
C18 C17 H17 107.2 . .
C19 C18 C17 111.52(15) . .
C19 C18 H18A 109.3 . .
C17 C18 H18A 109.3 . .
C19 C18 H18B 109.3 . .
C17 C18 H18B 109.3 . .
H18A C18 H18B 108.0 . .
C20 C19 C18 110.86(15) . .
C20 C19 H19A 109.5 . .
C18 C19 H19A 109.5 . .
C20 C19 H19B 109.5 . .
C18 C19 H19B 109.5 . .
H19A C19 H19B 108.1 . .
C19 C20 C21 111.03(15) . .
C19 C20 H20A 109.4 . .
C21 C20 H20A 109.4 . .
C19 C20 H20B 109.4 . .
C21 C20 H20B 109.4 . .
H20A C20 H20B 108.0 . .
C20 C21 C22 111.64(16) . .
C20 C21 H21A 109.3 . .
C22 C21 H21A 109.3 . .
C20 C21 H21B 109.3 . .
C22 C21 H21B 109.3 . .
H21A C21 H21B 108.0 . .
C17 C22 C21 111.52(14) . .
C17 C22 H22A 109.3 . .
C21 C22 H22A 109.3 . .
C17 C22 H22B 109.3 . .
C21 C22 H22B 109.3 . .
H22A C22 H22B 108.0 . .
C15 C23 C28 113.16(13) . .
C15 C23 C24 110.32(13) . .
C28 C23 C24 109.86(15) . .
C15 C23 H23 107.8 . .
C28 C23 H23 107.8 . .
C24 C23 H23 107.8 . .
C23 C24 C25 112.27(16) . .
C23 C24 H24A 109.1 . .
C25 C24 H24A 109.1 . .
C23 C24 H24B 109.1 . .
C25 C24 H24B 109.1 . .
H24A C24 H24B 107.9 . .
C26 C25 C24 111.63(17) . .
C26 C25 H25A 109.3 . .
C24 C25 H25A 109.3 . .
C26 C25 H25B 109.3 . .
C24 C25 H25B 109.3 . .
H25A C25 H25B 108.0 . .
C25 C26 C27 111.21(18) . .
C25 C26 H26A 109.4 . .
C27 C26 H26A 109.4 . .
C25 C26 H26B 109.4 . .
C27 C26 H26B 109.4 . .
H26A C26 H26B 108.0 . .
C26 C27 C28 111.34(17) . .
C26 C27 H27A 109.4 . .
C28 C27 H27A 109.4 . .
C26 C27 H27B 109.4 . .
C28 C27 H27B 109.4 . .
H27A C27 H27B 108.0 . .
C23 C28 C27 111.19(15) . .
C23 C28 H28A 109.4 . .
C27 C28 H28A 109.4 . .
C23 C28 H28B 109.4 . .
C27 C28 H28B 109.4 . .
H28A C28 H28B 108.0 . .
C36 C31 C32 118.56(13) . .
C36 C31 C1 121.51(13) . .
C32 C31 C1 119.93(12) . .
C33 C32 C31 121.24(13) . .
C33 C32 H32 119.4 . .
C31 C32 H32 119.4 . .
C34 C33 C32 118.56(14) . .
C34 C33 C37 120.46(13) . .
C32 C33 C37 120.96(13) . .
C35 C34 C33 121.67(14) . .
C35 C34 H34 119.2 . .
C33 C34 H34 119.2 . .
C34 C35 C36 118.78(14) . .
C34 C35 C43 120.0(2) . .
C36 C35 C43 121.2(2) . .
C34 C35 C43A 119.5(9) . .
C36 C35 C43A 120.3(9) . .
C31 C36 C35 121.08(14) . .
C31 C36 H36 119.5 . .
C35 C36 H36 119.5 . .
C33 C37 C38 112.26(13) . .
C33 C37 C42 111.72(13) . .
C38 C37 C42 110.00(14) . .
C33 C37 H37 107.5 . .
C38 C37 H37 107.5 . .
C42 C37 H37 107.5 . .
C37 C38 C39 111.66(15) . .
C37 C38 H38A 109.3 . .
C39 C38 H38A 109.3 . .
C37 C38 H38B 109.3 . .
C39 C38 H38B 109.3 . .
H38A C38 H38B 108.0 . .
C40 C39 C38 111.72(17) . .
C40 C39 H39A 109.3 . .
C38 C39 H39A 109.3 . .
C40 C39 H39B 109.3 . .
C38 C39 H39B 109.3 . .
H39A C39 H39B 107.9 . .
C41 C40 C39 111.33(16) . .
C41 C40 H40A 109.4 . .
C39 C40 H40A 109.4 . .
C41 C40 H40B 109.4 . .
C39 C40 H40B 109.4 . .
H40A C40 H40B 108.0 . .
C40 C41 C42 111.19(15) . .
C40 C41 H41A 109.4 . .
C42 C41 H41A 109.4 . .
C40 C41 H41B 109.4 . .
C42 C41 H41B 109.4 . .
H41A C41 H41B 108.0 . .
C37 C42 C41 111.36(15) . .
C37 C42 H42A 109.4 . .
C41 C42 H42A 109.4 . .
C37 C42 H42B 109.4 . .
C41 C42 H42B 109.4 . .
H42A C42 H42B 108.0 . .
C35 C43 C48 117.9(4) . .
C35 C43 C44 107.1(3) . .
C48 C43 C44 108.5(3) . .
C35 C43 H43 107.7 . .
C48 C43 H43 107.7 . .
C44 C43 H43 107.7 . .
C43 C44 C45 112.0(3) . .
C43 C44 H44A 109.2 . .
C45 C44 H44A 109.2 . .
C43 C44 H44B 109.2 . .
C45 C44 H44B 109.2 . .
H44A C44 H44B 107.9 . .
C46 C45 C44 109.7(3) . .
C46 C45 H45A 109.7 . .
C44 C45 H45A 109.7 . .
C46 C45 H45B 109.7 . .
C44 C45 H45B 109.7 . .
H45A C45 H45B 108.2 . .
C47 C46 C45 111.9(3) . .
C47 C46 H46A 109.2 . .
C45 C46 H46A 109.2 . .
C47 C46 H46B 109.2 . .
C45 C46 H46B 109.2 . .
H46A C46 H46B 107.9 . .
C46 C47 C48 112.0(3) . .
C46 C47 H47A 109.2 . .
C48 C47 H47A 109.2 . .
C46 C47 H47B 109.2 . .
C48 C47 H47B 109.2 . .
H47A C47 H47B 107.9 . .
C43 C48 C47 110.5(4) . .
C43 C48 H48A 109.5 . .
C47 C48 H48A 109.5 . .
C43 C48 H48B 109.5 . .
C47 C48 H48B 109.5 . .
H48A C48 H48B 108.1 . .
C44A C43A C48A 116.3(15) . .
C44A C43A C35 124.3(15) . .
C48A C43A C35 96.6(11) . .
C44A C43A H43A 106.0 . .
C48A C43A H43A 106.0 . .
C35 C43A H43A 106.0 . .
C43A C44A C45A 109.0(12) . .
C43A C44A H44C 109.9 . .
C45A C44A H44C 109.9 . .
C43A C44A H44D 109.9 . .
C45A C44A H44D 109.9 . .
H44C C44A H44D 108.3 . .
C44A C45A C46A 114.6(12) . .
C44A C45A H45C 108.6 . .
C46A C45A H45C 108.6 . .
C44A C45A H45D 108.6 . .
C46A C45A H45D 108.6 . .
H45C C45A H45D 107.6 . .
C47A C46A C45A 112.6(11) . .
C47A C46A H46C 109.1 . .
C45A C46A H46C 109.1 . .
C47A C46A H46D 109.1 . .
C45A C46A H46D 109.1 . .
H46C C46A H46D 107.8 . .
C46A C47A C48A 109.9(12) . .
C46A C47A H47C 109.7 . .
C48A C47A H47C 109.7 . .
C46A C47A H47D 109.7 . .
C48A C47A H47D 109.7 . .
H47C C47A H47D 108.2 . .
C43A C48A C47A 114.8(14) . .
C43A C48A H48C 108.6 . .
C47A C48A H48C 108.6 . .
C43A C48A H48D 108.6 . .
C47A C48A H48D 108.6 . .
H48C C48A H48D 107.5 . .
C56 C51 C52 120.0(13) . .
C56 C51 C1 122.8(12) . .
C52 C51 C1 117.2(12) . .
C53 C52 C51 120.3(11) . .
C53 C52 H52 119.8 . .
C51 C52 H52 119.8 . .
C52 C53 C54 119.0(9) . .
C52 C53 C57 119.5(9) . .
C54 C53 C57 121.5(9) . .
C55 C54 C53 122.2(10) . .
C55 C54 H54 118.9 . .
C53 C54 H54 118.9 . .
C54 C55 C56 116.9(10) . .
C54 C55 C63 127.0(11) . .
C56 C55 C63 116.0(11) . .
C51 C56 C55 121.3(13) . .
C51 C56 H56 119.3 . .
C55 C56 H56 119.3 . .
C58 C57 C53 111.9(9) . .
C58 C57 C62 112.0(7) . .
C53 C57 C62 110.5(8) . .
C58 C57 H57 107.4 . .
C53 C57 H57 107.4 . .
C62 C57 H57 107.4 . .
C57 C58 C59 111.3(7) . .
C57 C58 H58A 109.4 . .
C59 C58 H58A 109.4 . .
C57 C58 H58B 109.4 . .
C59 C58 H58B 109.4 . .
H58A C58 H58B 108.0 . .
C60 C59 C58 110.4(8) . .
C60 C59 H59A 109.6 . .
C58 C59 H59A 109.6 . .
C60 C59 H59B 109.6 . .
C58 C59 H59B 109.6 . .
H59A C59 H59B 108.1 . .
C61 C60 C59 108.8(9) . .
C61 C60 H60A 109.9 . .
C59 C60 H60A 109.9 . .
C61 C60 H60B 109.9 . .
C59 C60 H60B 109.9 . .
H60A C60 H60B 108.3 . .
C60 C61 C62 113.3(8) . .
C60 C61 H61A 108.9 . .
C62 C61 H61A 108.9 . .
C60 C61 H61B 108.9 . .
C62 C61 H61B 108.9 . .
H61A C61 H61B 107.7 . .
C57 C62 C61 110.4(7) . .
C57 C62 H62A 109.6 . .
C61 C62 H62A 109.6 . .
C57 C62 H62B 109.6 . .
C61 C62 H62B 109.6 . .
H62A C62 H62B 108.1 . .
C64 C63 C55 115.3(11) . .
C64 C63 C68 111.5(9) . .
C55 C63 C68 111.1(11) . .
C64 C63 H63 106.1 . .
C55 C63 H63 106.1 . .
C68 C63 H63 106.1 . .
C63 C64 C65 110.2(9) . .
C63 C64 H64A 109.6 . .
C65 C64 H64A 109.6 . .
C63 C64 H64B 109.6 . .
C65 C64 H64B 109.6 . .
H64A C64 H64B 108.1 . .
C66 C65 C64 111.0(8) . .
C66 C65 H65A 109.4 . .
C64 C65 H65A 109.4 . .
C66 C65 H65B 109.4 . .
C64 C65 H65B 109.4 . .
H65A C65 H65B 108.0 . .
C65 C66 C67 110.6(7) . .
C65 C66 H66A 109.5 . .
C67 C66 H66A 109.5 . .
C65 C66 H66B 109.5 . .
C67 C66 H66B 109.5 . .
H66A C66 H66B 108.1 . .
C66 C67 C68 110.5(7) . .
C66 C67 H67A 109.5 . .
C68 C67 H67A 109.5 . .
C66 C67 H67B 109.5 . .
C68 C67 H67B 109.5 . .
H67A C67 H67B 108.1 . .
C63 C68 C67 113.5(8) . .
C63 C68 H68A 108.9 . .
C67 C68 H68A 108.9 . .
C63 C68 H68B 108.9 . .
C67 C68 H68B 108.9 . .
H68A C68 H68B 107.7 . .
C56A C51A C52A 118.5(14) . .
C56A C51A C1 119.1(12) . .
C52A C51A C1 122.4(13) . .
C53A C52A C51A 121.1(12) . .
C53A C52A H52A 119.4 . .
C51A C52A H52A 119.4 . .
C54A C53A C52A 119.3(10) . .
C54A C53A C57A 121.7(10) . .
C52A C53A C57A 118.9(11) . .
C53A C54A C55A 120.0(11) . .
C53A C54A H54A 120.0 . .
C55A C54A H54A 120.0 . .
C56A C55A C54A 119.4(12) . .
C56A C55A C63A 118.9(12) . .
C54A C55A C63A 119.6(12) . .
C51A C56A C55A 120.9(13) . .
C51A C56A H56A 119.5 . .
C55A C56A H56A 119.5 . .
C58A C57A C53A 115.9(7) . .
C58A C57A C62A 115.1(6) . .
C53A C57A C62A 111.5(7) . .
C58A C57A H57A 104.2 . .
C53A C57A H57A 104.2 . .
C62A C57A H57A 104.2 . .
C57A C58A C59A 112.5(6) . .
C57A C58A H58C 109.1 . .
C59A C58A H58C 109.1 . .
C57A C58A H58D 109.1 . .
C59A C58A H58D 109.1 . .
H58C C58A H58D 107.8 . .
C58A C59A C60A 110.5(8) . .
C58A C59A H59C 109.6 . .
C60A C59A H59C 109.6 . .
C58A C59A H59D 109.6 . .
C60A C59A H59D 109.6 . .
H59C C59A H59D 108.1 . .
C61A C60A C59A 111.1(9) . .
C61A C60A H60C 109.4 . .
C59A C60A H60C 109.4 . .
C61A C60A H60D 109.4 . .
C59A C60A H60D 109.4 . .
H60C C60A H60D 108.0 . .
C60A C61A C62A 114.8(7) . .
C60A C61A H61C 108.6 . .
C62A C61A H61C 108.6 . .
C60A C61A H61D 108.6 . .
C62A C61A H61D 108.6 . .
H61C C61A H61D 107.5 . .
C61A C62A C57A 110.3(5) . .
C61A C62A H62C 109.6 . .
C57A C62A H62C 109.6 . .
C61A C62A H62D 109.6 . .
C57A C62A H62D 109.6 . .
H62C C62A H62D 108.1 . .
C64A C63A C68A 114.7(10) . .
C64A C63A C55A 115.0(11) . .
C68A C63A C55A 107.4(13) . .
C64A C63A H63A 106.4 . .
C68A C63A H63A 106.4 . .
C55A C63A H63A 106.4 . .
C63A C64A C65A 117.1(9) . .
C63A C64A H64C 108.0 . .
C65A C64A H64C 108.0 . .
C63A C64A H64D 108.0 . .
C65A C64A H64D 108.0 . .
H64C C64A H64D 107.3 . .
C66A C65A C64A 116.5(10) . .
C66A C65A H65C 108.2 . .
C64A C65A H65C 108.2 . .
C66A C65A H65D 108.2 . .
C64A C65A H65D 108.2 . .
H65C C65A H65D 107.3 . .
C67A C66A C65A 111.1(11) . .
C67A C66A H66C 109.4 . .
C65A C66A H66C 109.4 . .
C67A C66A H66D 109.4 . .
C65A C66A H66D 109.4 . .
H66C C66A H66D 108.0 . .
C66A C67A C68A 109.8(9) . .
C66A C67A H67C 109.7 . .
C68A C67A H67C 109.7 . .
C66A C67A H67D 109.7 . .
C68A C67A H67D 109.7 . .
H67C C67A H67D 108.2 . .
C63A C68A C67A 110.6(10) . .
C63A C68A H68C 109.5 . .
C67A C68A H68C 109.5 . .
C63A C68A H68D 109.5 . .
C67A C68A H68D 109.5 . .
H68C C68A H68D 108.1 . .
C56B C51B C52B 118.7(14) . .
C56B C51B C1 122.1(13) . .
C52B C51B C1 119.2(13) . .
C53B C52B C51B 120.8(12) . .
C53B C52B H52B 119.6 . .
C51B C52B H52B 119.6 . .
C54B C53B C52B 118.7(11) . .
C54B C53B C57B 121.8(11) . .
C52B C53B C57B 119.5(11) . .
C53B C54B C55B 122.3(12) . .
C53B C54B H54B 118.9 . .
C55B C54B H54B 118.9 . .
C56B C55B C54B 117.5(12) . .
C56B C55B C63B 122.1(13) . .
C54B C55B C63B 120.4(13) . .
C51B C56B C55B 121.8(14) . .
C51B C56B H56B 119.1 . .
C55B C56B H56B 119.1 . .
C58B C57B C62B 116.4(10) . .
C58B C57B C53B 116.0(9) . .
C62B C57B C53B 112.8(10) . .
C58B C57B H57B 103.0 . .
C62B C57B H57B 103.0 . .
C53B C57B H57B 103.0 . .
C57B C58B C59B 113.6(8) . .
C57B C58B H58E 108.9 . .
C59B C58B H58E 108.9 . .
C57B C58B H58F 108.9 . .
C59B C58B H58F 108.9 . .
H58E C58B H58F 107.7 . .
C60B C59B C58B 110.3(10) . .
C60B C59B H59E 109.6 . .
C58B C59B H59E 109.6 . .
C60B C59B H59F 109.6 . .
C58B C59B H59F 109.6 . .
H59E C59B H59F 108.1 . .
C61B C60B C59B 107.7(12) . .
C61B C60B H60E 110.2 . .
C59B C60B H60E 110.2 . .
C61B C60B H60F 110.2 . .
C59B C60B H60F 110.2 . .
H60E C60B H60F 108.5 . .
C60B C61B C62B 109.8(13) . .
C60B C61B H61E 109.7 . .
C62B C61B H61E 109.7 . .
C60B C61B H61F 109.7 . .
C62B C61B H61F 109.7 . .
H61E C61B H61F 108.2 . .
C57B C62B C61B 110.4(10) . .
C57B C62B H62E 109.6 . .
C61B C62B H62E 109.6 . .
C57B C62B H62F 109.6 . .
C61B C62B H62F 109.6 . .
H62E C62B H62F 108.1 . .
C55B C63B C68B 111.5(15) . .
C55B C63B C64B 114.4(12) . .
C68B C63B C64B 101.9(11) . .
C55B C63B H63B 109.6 . .
C68B C63B H63B 109.6 . .
C64B C63B H63B 109.6 . .
C63B C64B C65B 100.2(10) . .
C63B C64B H64E 111.7 . .
C65B C64B H64E 111.7 . .
C63B C64B H64F 111.7 . .
C65B C64B H64F 111.7 . .
H64E C64B H64F 109.5 . .
C66B C65B C64B 97.7(9) . .
C66B C65B H65E 112.2 . .
C64B C65B H65E 112.2 . .
C66B C65B H65F 112.2 . .
C64B C65B H65F 112.2 . .
H65E C65B H65F 109.8 . .
C67B C66B C65B 111.0(10) . .
C67B C66B H66E 109.4 . .
C65B C66B H66E 109.4 . .
C67B C66B H66F 109.4 . .
C65B C66B H66F 109.4 . .
H66E C66B H66F 108.0 . .
C66B C67B C68B 112.7(9) . .
C66B C67B H67E 109.1 . .
C68B C67B H67E 109.1 . .
C66B C67B H67F 109.1 . .
C68B C67B H67F 109.1 . .
H67E C67B H67F 107.8 . .
C63B C68B C67B 110.7(10) . .
C63B C68B H68E 109.5 . .
C67B C68B H68E 109.5 . .
C63B C68B H68F 109.5 . .
C67B C68B H68F 109.5 . .
H68E C68B H68F 108.1 . .
C1S O1S C1S 119.0(4) 2_656 .
O1S C1S C2S 116.9(3) . .
O1S C1S H1SA 108.1 . .
C2S C1S H1SA 108.1 . .
O1S C1S H1SB 108.1 . .
C2S C1S H1SB 108.1 . .
H1SA C1S H1SB 107.3 . .
C1S C2S H2SC 120.0 . .
C1S C2S H2SD 120.0 . .
H2SC C2S H2SD 120.0 . .

loop_
_geom_bond_atom_site_label_1
_geom_bond_atom_site_label_2
_geom_bond_distance
_geom_bond_site_symmetry_2
O1 C1 1.4498(16) .
O1 O1 1.4691(18) 7_566
C1 C51A 1.494(17) .
C1 C51 1.514(16) .
C1 C11 1.5299(18) .
C1 C31 1.5369(19) .
C1 C51B 1.587(19) .
C11 C12 1.388(2) .
C11 C16 1.391(2) .
C12 C13 1.394(2) .
C12 H12 0.9500 .
C13 C14 1.395(2) .
C13 C17 1.512(2) .
C14 C15 1.392(2) .
C14 H14 0.9500 .
C15 C16 1.393(2) .
C15 C23 1.515(2) .
C16 H16 0.9500 .
C17 C22 1.527(2) .
C17 C18 1.529(2) .
C17 H17 1.0000 .
C18 C19 1.529(2) .
C18 H18A 0.9900 .
C18 H18B 0.9900 .
C19 C20 1.520(3) .
C19 H19A 0.9900 .
C19 H19B 0.9900 .
C20 C21 1.523(3) .
C20 H20A 0.9900 .
C20 H20B 0.9900 .
C21 C22 1.529(2) .
C21 H21A 0.9900 .
C21 H21B 0.9900 .
C22 H22A 0.9900 .
C22 H22B 0.9900 .
C23 C28 1.525(2) .
C23 C24 1.528(2) .
C23 H23 1.0000 .
C24 C25 1.529(2) .
C24 H24A 0.9900 .
C24 H24B 0.9900 .
C25 C26 1.505(4) .
C25 H25A 0.9900 .
C25 H25B 0.9900 .
C26 C27 1.511(3) .
C26 H26A 0.9900 .
C26 H26B 0.9900 .
C27 C28 1.533(2) .
C27 H27A 0.9900 .
C27 H27B 0.9900 .
C28 H28A 0.9900 .
C28 H28B 0.9900 .
C31 C36 1.3920(19) .
C31 C32 1.399(2) .
C32 C33 1.392(2) .
C32 H32 0.9500 .
C33 C34 1.391(2) .
C33 C37 1.516(2) .
C34 C35 1.383(2) .
C34 H34 0.9500 .
C35 C36 1.398(2) .
C35 C43 1.504(4) .
C35 C43A 1.609(12) .
C36 H36 0.9500 .
C37 C38 1.529(2) .
C37 C42 1.532(2) .
C37 H37 1.0000 .
C38 C39 1.534(2) .
C38 H38A 0.9900 .
C38 H38B 0.9900 .
C39 C40 1.516(3) .
C39 H39A 0.9900 .
C39 H39B 0.9900 .
C40 C41 1.515(3) .
C40 H40A 0.9900 .
C40 H40B 0.9900 .
C41 C42 1.532(2) .
C41 H41A 0.9900 .
C41 H41B 0.9900 .
C42 H42A 0.9900 .
C42 H42B 0.9900 .
C43 C48 1.520(4) .
C43 C44 1.535(4) .
C43 H43 1.0000 .
C44 C45 1.545(5) .
C44 H44A 0.9900 .
C44 H44B 0.9900 .
C45 C46 1.519(5) .
C45 H45A 0.9900 .
C45 H45B 0.9900 .
C46 C47 1.500(5) .
C46 H46A 0.9900 .
C46 H46B 0.9900 .
C47 C48 1.534(4) .
C47 H47A 0.9900 .
C47 H47B 0.9900 .
C48 H48A 0.9900 .
C48 H48B 0.9900 .
C43A C44A 1.459(13) .
C43A C48A 1.488(14) .
C43A H43A 1.0000 .
C44A C45A 1.517(13) .
C44A H44C 0.9900 .
C44A H44D 0.9900 .
C45A C46A 1.529(12) .
C45A H45C 0.9900 .
C45A H45D 0.9900 .
C46A C47A 1.482(12) .
C46A H46C 0.9900 .
C46A H46D 0.9900 .
C47A C48A 1.545(13) .
C47A H47C 0.9900 .
C47A H47D 0.9900 .
C48A H48C 0.9900 .
C48A H48D 0.9900 .
C51 C56 1.383(10) .
C51 C52 1.400(10) .
C52 C53 1.379(9) .
C52 H52 0.9500 .
C53 C54 1.404(9) .
C53 C57 1.539(9) .
C54 C55 1.397(10) .
C54 H54 0.9500 .
C55 C56 1.410(10) .
C55 C63 1.522(10) .
C56 H56 0.9500 .
C57 C58 1.457(9) .
C57 C62 1.546(9) .
C57 H57 1.0000 .
C58 C59 1.543(8) .
C58 H58A 0.9900 .
C58 H58B 0.9900 .
C59 C60 1.520(12) .
C59 H59A 0.9900 .
C59 H59B 0.9900 .
C60 C61 1.519(11) .
C60 H60A 0.9900 .
C60 H60B 0.9900 .
C61 C62 1.558(9) .
C61 H61A 0.9900 .
C61 H61B 0.9900 .
C62 H62A 0.9900 .
C62 H62B 0.9900 .
C63 C64 1.519(11) .
C63 C68 1.527(10) .
C63 H63 1.0000 .
C64 C65 1.576(10) .
C64 H64A 0.9900 .
C64 H64B 0.9900 .
C65 C66 1.511(9) .
C65 H65A 0.9900 .
C65 H65B 0.9900 .
C66 C67 1.512(9) .
C66 H66A 0.9900 .
C66 H66B 0.9900 .
C67 C68 1.534(9) .
C67 H67A 0.9900 .
C67 H67B 0.9900 .
C68 H68A 0.9900 .
C68 H68B 0.9900 .
C51A C56A 1.387(11) .
C51A C52A 1.396(11) .
C52A C53A 1.395(10) .
C52A H52A 0.9500 .
C53A C54A 1.383(10) .
C53A C57A 1.523(9) .
C54A C55A 1.397(11) .
C54A H54A 0.9500 .
C55A C56A 1.390(11) .
C55A C63A 1.525(10) .
C56A H56A 0.9500 .
C57A C58A 1.475(8) .
C57A C62A 1.535(7) .
C57A H57A 1.0000 .
C58A C59A 1.508(8) .
C58A H58C 0.9900 .
C58A H58D 0.9900 .
C59A C60A 1.530(14) .
C59A H59C 0.9900 .
C59A H59D 0.9900 .
C60A C61A 1.495(11) .
C60A H60C 0.9900 .
C60A H60D 0.9900 .
C61A C62A 1.519(6) .
C61A H61C 0.9900 .
C61A H61D 0.9900 .
C62A H62C 0.9900 .
C62A H62D 0.9900 .
C63A C64A 1.489(11) .
C63A C68A 1.520(12) .
C63A H63A 1.0000 .
C64A C65A 1.563(11) .
C64A H64C 0.9900 .
C64A H64D 0.9900 .
C65A C66A 1.527(12) .
C65A H65C 0.9900 .
C65A H65D 0.9900 .
C66A C67A 1.511(11) .
C66A H66C 0.9900 .
C66A H66D 0.9900 .
C67A C68A 1.536(11) .
C67A H67C 0.9900 .
C67A H67D 0.9900 .
C68A H68C 0.9900 .
C68A H68D 0.9900 .
C51B C56B 1.389(12) .
C51B C52B 1.403(12) .
C52B C53B 1.390(11) .
C52B H52B 0.9500 .
C53B C54B 1.382(11) .
C53B C57B 1.530(10) .
C54B C55B 1.399(12) .
C54B H54B 0.9500 .
C55B C56B 1.395(12) .
C55B C63B 1.511(11) .
C56B H56B 0.9500 .
C57B C58B 1.467(10) .
C57B C62B 1.526(11) .
C57B H57B 1.0000 .
C58B C59B 1.537(10) .
C58B H58E 0.9900 .
C58B H58F 0.9900 .
C59B C60B 1.528(13) .
C59B H59E 0.9900 .
C59B H59F 0.9900 .
C60B C61B 1.518(14) .
C60B H60E 0.9900 .
C60B H60F 0.9900 .
C61B C62B 1.570(12) .
C61B H61E 0.9900 .
C61B H61F 0.9900 .
C62B H62E 0.9900 .
C62B H62F 0.9900 .
C63B C68B 1.533(13) .
C63B C64B 1.536(12) .
C63B H63B 1.0000 .
C64B C65B 1.622(12) .
C64B H64E 0.9900 .
C64B H64F 0.9900 .
C65B C66B 1.519(12) .
C65B H65E 0.9900 .
C65B H65F 0.9900 .
C66B C67B 1.492(11) .
C66B H66E 0.9900 .
C66B H66F 0.9900 .
C67B C68B 1.533(11) .
C67B H67E 0.9900 .
C67B H67F 0.9900 .
C68B H68E 0.9900 .
C68B H68F 0.9900 .
O1S C1S 1.370(3) 2_656
O1S C1S 1.370(3) .
C1S C2S 1.421(5) .
C1S H1SA 0.9900 .
C1S H1SB 0.9900 .
C2S H2SC 0.9500 .
C2S H2SD 0.9500 .
